data_2013434
loop_
_publ_author_name
'Koutsantonis, George A.'
'Morien, Travis S.'
'Skelton, Brian W.'
'White, Allan H.'

_publ_section_title
;
 <i>cis</i>-Bis(acetonitrile)tetrachlorotin(IV) acetonitrile solvate,
 <i>cis</i>-tetrachlorobis(propiononitrile)tin(IV) propiononitrile
 solvate, <i>cis</i>-tetrachlorobis(isobutyronitrile)tin(IV),
 <i>cis</i>-tetrachlorobis(cyclohexanecarbonitrile)tin(IV) and
 <i>cis</i>-tetrachlorobis(<i>o</i>-toluonitrile)tin(IV), all
 determined at <i>ca</i> 150K
;
_journal_issue 9
_journal_name_full 'Acta Crystallographica Section C'
_journal_page_first m361
_journal_page_last m365
_journal_paper_doi 10.1107/S0108270103012642
_journal_volume 59
_journal_year 2003
_chemical_formula_iupac '[Sn Cl4 (C8 H7 N)2]'
_chemical_formula_moiety 'C16 H14 Cl4 N2 Sn1'
_chemical_formula_sum 'C16 H14 Cl4 N2 Sn'
_chemical_formula_weight 494.82
_space_group_IT_number 14
_symmetry_cell_setting monoclinic
_symmetry_space_group_name_Hall '-P 2yn'
_symmetry_space_group_name_H-M 'P 1 21/n 1'
_atom_sites_solution_hydrogens difmap
_atom_sites_solution_primary direct
_atom_sites_solution_secondary difmap
_cell_angle_alpha 90.00000
_cell_angle_beta 104.977(2)
_cell_angle_gamma 90.00000
_cell_formula_units_Z 4
_cell_length_a 15.3550(10)
_cell_length_b 7.3810(6)
_cell_length_c 18.083(2)
_cell_measurement_reflns_used 6760
_cell_measurement_temperature 150(2)
_cell_measurement_theta_max 30.2
_cell_measurement_theta_min 2.3
_cell_volume 1979.8(3)
_computing_cell_refinement 'SAINT (Siemens, 1995)'
_computing_data_collection 'SMART (Siemens, 1995)'
_computing_data_reduction
;
Xtal3.5 (Hall, King, and Stewart, 1995)
;
_computing_molecular_graphics Xtal3.5
_computing_publication_material 'BONDLA and CIFIO in Xtal3.5'
_computing_structure_refinement 'CRYLSQ in Xtal3.5'
_computing_structure_solution Xtal3.5
_diffrn_ambient_temperature 150(2)
_diffrn_measured_fraction_theta_full 1.00
_diffrn_measured_fraction_theta_max .98
_diffrn_measurement_device_type
;
Bruker SMART CCD diffractometer
;
_diffrn_measurement_method '\w scans'
_diffrn_radiation_monochromator graphite
_diffrn_radiation_source 'sealed tube'
_diffrn_radiation_type 'Mo K\a'
_diffrn_radiation_wavelength .71073
_diffrn_reflns_av_R_equivalents .031
_diffrn_reflns_av_sigmaI/netI .033
_diffrn_reflns_limit_h_max 22
_diffrn_reflns_limit_h_min -23
_diffrn_reflns_limit_k_max 11
_diffrn_reflns_limit_k_min -11
_diffrn_reflns_limit_l_max 28
_diffrn_reflns_limit_l_min -28
_diffrn_reflns_number 29755
_diffrn_reflns_theta_full 34.0
_diffrn_reflns_theta_max 34.0
_diffrn_reflns_theta_min 1.55
_diffrn_standards_decay_% 0
_exptl_absorpt_coefficient_mu 1.829
_exptl_absorpt_correction_T_max .77
_exptl_absorpt_correction_T_min .72
_exptl_absorpt_correction_type multi-scan
_exptl_absorpt_process_details
;
 SADABS; Sheldrick, 1996
;
_exptl_crystal_colour colourless
_exptl_crystal_density_diffrn 1.66
_exptl_crystal_description prism
_exptl_crystal_F_000 968
_exptl_crystal_size_max .3
_exptl_crystal_size_mid .3
_exptl_crystal_size_min .3
_refine_diff_density_max .973
_refine_diff_density_min -1.096
_refine_ls_extinction_method none
_refine_ls_goodness_of_fit_all .976
_refine_ls_goodness_of_fit_ref .986
_refine_ls_hydrogen_treatment noref
_refine_ls_matrix_type full
_refine_ls_number_constraints 0
_refine_ls_number_parameters 208
_refine_ls_number_reflns 6555
_refine_ls_number_restraints 0
_refine_ls_R_factor_all .036
_refine_ls_R_factor_gt .027
_refine_ls_shift/su_max .007
_refine_ls_shift/su_mean .001
_refine_ls_structure_factor_coef F
_refine_ls_weighting_details
;
w = [1/\s^2^(F) + 0.0004F^2^]
;
_refine_ls_weighting_scheme calc
_refine_ls_wR_factor_all .037
_refine_ls_wR_factor_ref .034
_reflns_number_gt 6555
_reflns_number_total 7717
_reflns_threshold_expression 'I    > 2.00 \s(I)'
_cod_data_source_file fg1697.cif
_cod_data_source_block V
_cod_original_sg_symbol_Hall -p_2yn
_cod_original_sg_symbol_H-M 'P 21/n'
_cod_original_formula_sum 'C16 H14 Cl4 N2 Sn1'
_cod_database_code 2013434
_cod_database_fobs_code 2013434

loop_
_symmetry_equiv_pos_as_xyz
+x,+y,+z
1/2-x,1/2+y,1/2-z
-x,-y,-z
1/2+x,1/2-y,1/2+z

loop_
_atom_site_label
_atom_site_fract_x
_atom_site_fract_y
_atom_site_fract_z
_atom_site_U_iso_or_equiv
_atom_site_adp_type
_atom_site_calc_flag
_atom_site_calc_attached_atom
_atom_site_occupancy
_atom_site_disorder_assembly
_atom_site_disorder_group
Sn .737510(10) .52190(2) .499030(10) .02290(5) Uani ? ? 1.00000 ? ?
Cl1 .79896(4) .48536(7) .39330(3) .0404(2) Uani ? ? 1.00000 ? ?
Cl2 .83983(4) .74987(7) .55946(3) .0443(2) Uani ? ? 1.00000 ? ?
Cl3 .61884(5) .71237(8) .43398(3) .0517(3) Uani ? ? 1.00000 ? ?
Cl4 .67975(4) .46996(7) .60542(3) .0359(2) Uani ? ? 1.00000 ? ?
N1 .83998(11) .3077(2) .55367(9) .0336(7) Uani ? ? 1.00000 ? ?
C1 .90140(12) .2258(2) .58472(10) .0274(7) Uani ? ? 1.00000 ? ?
C11 .98011(11) .1264(2) .62373(9) .0240(6) Uani ? ? 1.00000 ? ?
C12 .98362(11) .0447(2) .69444(9) .0244(6) Uani ? ? 1.00000 ? ?
C121 .90548(14) .0514(3) .72979(11) .0331(8) Uani ? ? 1.00000 ? ?
C13 1.06341(13) -.0452(3) .72990(11) .0324(8) Uani ? ? 1.00000 ? ?
C14 1.13453(13) -.0555(3) .69586(13) .0383(9) Uani ? ? 1.00000 ? ?
C15 1.12919(13) .0255(3) .62591(14) .0388(9) Uani ? ? 1.00000 ? ?
C16 1.05199(12) .1181(3) .58949(10) .0313(8) Uani ? ? 1.00000 ? ?
N2 .65258(11) .2789(2) .44864(10) .0347(7) Uani ? ? 1.00000 ? ?
C2 .59243(12) .2003(2) .41259(10) .0286(7) Uani ? ? 1.00000 ? ?
C21 .51564(11) .1059(2) .36759(9) .0246(6) Uani ? ? 1.00000 ? ?
C22 .51891(12) .0313(2) .29683(10) .0255(6) Uani ? ? 1.00000 ? ?
C221 .60268(15) .0402(3) .26915(12) .0365(9) Uani ? ? 1.00000 ? ?
C23 .44071(14) -.0534(3) .25440(11) .0351(8) Uani ? ? 1.00000 ? ?
C24 .36434(14) -.0649(3) .28190(14) .0430(10) Uani ? ? 1.00000 ? ?
C25 .36329(14) .0079(3) .35209(15) .0420(10) Uani ? ? 1.00000 ? ?
C26 .43890(13) .0948(3) .39541(11) .0333(8) Uani ? ? 1.00000 ? ?
H121a .92523 .02348 .78279 .05000 Uiso ? ? 1.00000 ? ?
H121b .86081 -.03346 .70519 .05000 Uiso ? ? 1.00000 ? ?
H121c .87991 .17004 .72398 .05000 Uiso ? ? 1.00000 ? ?
H13 1.06928 -.10060 .77840 .03100 Uiso ? ? 1.00000 ? ?
H14 1.18771 -.11949 .72105 .05000 Uiso ? ? 1.00000 ? ?
H15 1.17827 .01695 .60300 .06500 Uiso ? ? 1.00000 ? ?
H16 1.04764 .17538 .54167 .03800 Uiso ? ? 1.00000 ? ?
H221a .62473 .16177 .27290 .05500 Uiso ? ? 1.00000 ? ?
H221b .64810 -.03607 .29952 .05500 Uiso ? ? 1.00000 ? ?
H221c .59038 .00329 .21714 .05500 Uiso ? ? 1.00000 ? ?
H23 .43964 -.10379 .20591 .02800 Uiso ? ? 1.00000 ? ?
H24 .31197 -.12376 .25201 .06700 Uiso ? ? 1.00000 ? ?
H25 .31076 -.00143 .37031 .07800 Uiso ? ? 1.00000 ? ?
H26 .43872 .14676 .44346 .05000 Uiso ? ? 1.00000 ? ?

loop_
_atom_site_aniso_label
_atom_site_aniso_U_11
_atom_site_aniso_U_22
_atom_site_aniso_U_33
_atom_site_aniso_U_12
_atom_site_aniso_U_13
_atom_site_aniso_U_23
Sn .03056(6) .01963(6) .01840(5) .00109(4) .00613(4) -.00001(3)
Cl1 .0520(3) .0454(3) .0294(2) -.0030(2) .0208(2) -.00690(18)
Cl2 .0680(3) .0365(2) .0302(2) -.0256(2) .0161(2) -.00808(18)
Cl3 .0768(4) .0493(3) .0258(2) .0393(3) .0076(2) .00444(19)
Cl4 .0410(2) .0424(3) .0281(2) -.00065(18) .01584(17) .00459(17)
N1 .0297(8) .0346(8) .0348(8) .0043(6) .0055(6) .0017(6)
C1 .0284(8) .0268(8) .0265(7) -.0014(6) .0064(6) -.0009(6)
C11 .0224(7) .0235(7) .0260(7) -.0007(5) .0060(5) -.0005(5)
C12 .0279(7) .0216(7) .0240(7) -.0039(5) .0068(6) -.0021(5)
C121 .0385(10) .0333(9) .0324(9) -.0072(7) .0180(7) -.0057(7)
C13 .0356(9) .0281(8) .0303(8) -.0013(7) .0023(7) .0043(6)
C14 .0272(9) .0356(10) .0480(11) .0048(7) .0021(8) .0047(8)
C15 .0256(8) .0437(11) .0496(12) .0018(7) .0143(8) .0017(9)
C16 .0313(9) .0339(9) .0310(8) -.0001(7) .0124(7) .0026(7)
N2 .0325(8) .0345(8) .0353(8) -.0041(6) .0056(6) -.0051(6)
C2 .0304(8) .0256(8) .0293(8) .0011(6) .0070(6) -.0008(6)
C21 .0237(7) .0225(7) .0269(7) .0019(5) .0051(6) .0007(5)
C22 .0292(8) .0212(7) .0255(7) .0038(6) .0060(6) .0012(5)
C221 .0429(11) .0353(10) .0367(10) .0061(8) .0202(8) .0035(7)
C23 .0402(10) .0268(8) .0318(9) .0031(7) -.0025(7) -.0037(6)
C24 .0298(9) .0309(9) .0596(13) -.0028(7) -.0042(9) .0012(9)
C25 .0249(9) .0400(11) .0623(14) .0011(7) .0136(9) .0054(9)
C26 .0312(9) .0335(9) .0380(9) .0043(7) .0138(7) .0014(7)

loop_
_atom_type_symbol
_atom_type_scat_dispersion_real
_atom_type_scat_dispersion_imag
_atom_type_scat_source
Sn -.873 1.424 'Int Tables Vol IV Tables 2.2B and 2.3.1'
Cl .132 .159 'Int Tables Vol IV Tables 2.2B and 2.3.1'
C .002 .002 'Int Tables Vol IV Tables 2.2B and 2.3.1'
H 0 0 'Int Tables Vol IV Tables 2.2B and 2.3.1'
N .004 .003 'Int Tables Vol IV Tables 2.2B and 2.3.1'

loop_
_geom_angle_atom_site_label_1
_geom_angle_atom_site_label_2
_geom_angle_atom_site_label_3
_geom_angle
_geom_angle_publ_flag
Cl1 Sn Cl2 95.67(2) yes
Cl1 Sn Cl3 94.78(2) yes
Cl1 Sn Cl4 163.987(19) yes
Cl1 Sn N1 84.00(5) yes
Cl1 Sn N2 83.84(5) yes
Cl2 Sn Cl3 98.13(2) yes
Cl2 Sn Cl4 94.82(2) yes
Cl2 Sn N1 89.50(4) yes
Cl2 Sn N2 172.95(4) yes
Cl3 Sn Cl4 95.69(2) yes
Cl3 Sn N1 172.36(4) yes
Cl3 Sn N2 88.92(4) yes
Cl4 Sn N1 84.02(5) yes
Cl4 Sn N2 84.28(5) yes
N1 Sn N2 83.45(6) yes
Sn N1 C1 167.85(15) yes
N1 C1 C11 178.6(2) yes
C1 C11 C12 119.85(17) ?
C1 C11 C16 117.76(16) ?
C12 C11 C16 122.39(15) ?
C11 C12 C121 121.87(14) ?
C11 C12 C13 116.48(17) ?
C121 C12 C13 121.64(16) ?
C12 C121 H121a 109.93 ?
C12 C121 H121b 109.80 ?
C12 C121 H121c 109.61 ?
H121a C121 H121b 109.4 ?
H121a C121 H121c 109.0 ?
H121b C121 H121c 109.07 ?
C12 C13 C14 121.38(18) ?
C12 C13 H13 119.4 ?
C14 C13 H13 119.20 ?
C13 C14 C15 120.99(18) ?
C13 C14 H14 119.4 ?
C15 C14 H14 119.6 ?
C14 C15 C16 119.5(2) ?
C14 C15 H15 120.2 ?
C16 C15 H15 120.3 ?
C11 C16 C15 119.29(18) ?
C11 C16 H16 120.37 ?
C15 C16 H16 120.3 ?
Sn N2 C2 158.21(15) yes
N2 C2 C21 178.5(2) yes
C2 C21 C22 119.40(17) ?
C2 C21 C26 118.14(16) ?
C22 C21 C26 122.45(15) ?
C21 C22 C221 121.54(15) ?
C21 C22 C23 116.62(18) ?
C221 C22 C23 121.84(18) ?
C22 C221 H221a 109.7 ?
C22 C221 H221b 110.2 ?
C22 C221 H221c 110.50 ?
H221a C221 H221b 108.7 ?
H221a C221 H221c 108.4 ?
H221b C221 H221c 109.3 ?
C22 C23 C24 121.1(2) ?
C22 C23 H23 119.4 ?
C24 C23 H23 119.5 ?
C23 C24 C25 121.05(19) ?
C23 C24 H24 119.5 ?
C25 C24 H24 119.4 ?
C24 C25 C26 119.6(2) ?
C24 C25 H25 120.2 ?
C26 C25 H25 120.2 ?
C21 C26 C25 119.1(2) ?
C21 C26 H26 120.49 ?
C25 C26 H26 120.4 ?

loop_
_geom_bond_atom_site_label_1
_geom_bond_atom_site_label_2
_geom_bond_site_symmetry_1
_geom_bond_site_symmetry_2
_geom_bond_distance
_geom_bond_publ_flag
Sn Cl1 . . 2.3560(7) yes
Sn Cl2 . . 2.3678(6) yes
Sn Cl3 . . 2.3606(7) yes
Sn Cl4 . . 2.3488(7) yes
Sn N1 . . 2.2687(16) yes
Sn N2 . . 2.2658(16) yes
N1 C1 . . 1.139(2) yes
C1 C11 . . 1.434(2) yes
C11 C12 . . 1.402(2) ?
C11 C16 . . 1.399(3) ?
C12 C121 . . 1.499(3) ?
C12 C13 . . 1.395(2) ?
C121 H121a . . .9502 ?
C121 H121b . . .9504 ?
C121 H121c . . .954 ?
C13 C14 . . 1.387(3) ?
C13 H13 . . .951 ?
C14 C15 . . 1.382(3) ?
C14 H14 . . .951 ?
C15 C16 . . 1.379(3) ?
C15 H15 . . .951 ?
C16 H16 . . .9493 ?
N2 C2 . . 1.142(2) yes
C2 C21 . . 1.429(2) yes
C21 C22 . . 1.406(3) ?
C21 C26 . . 1.398(3) ?
C22 C221 . . 1.497(3) ?
C22 C23 . . 1.395(2) ?
C221 H221a . . .956 ?
C221 H221b . . .952 ?
C221 H221c . . .950 ?
C23 C24 . . 1.390(3) ?
C23 H23 . . .949 ?
C24 C25 . . 1.382(4) ?
C24 H24 . . .950 ?
C25 C26 . . 1.380(3) ?
C25 H25 . . .949 ?
C26 H26 . . .950 ?
